data_1518427
loop_
_publ_author_name
'Kumar, Shailesh'
'Rathore, Vandana'
'Verma, Ajay'
'Prasad, Ch Durga'
'Kumar, Amit'
'Yadav, Abhimanyu'
'Jana, Sadhan'
'Sattar, Moh'
'Meenakshi, ?'
'Kumar, Sangit'

_publ_section_title
;
 KO(t)Bu-Mediated Aerobic Transition-Metal-Free Regioselective
 \b-Arylation of Indoles: Synthesis of \b-(2-/4-Nitroaryl)-indoles.
;
_journal_issue 1
_journal_name_full 'Organic letters'
_journal_page_first 82
_journal_page_last 85
_journal_paper_doi 10.1021/ol503274z
_journal_volume 17
_journal_year 2015
_chemical_formula_moiety 'C15 H9 F3 N2 O2'
_chemical_formula_sum 'C15 H9 F3 N2 O2'
_chemical_formula_weight 306.24
_chemical_name_systematic
;
 ?
;
_space_group_IT_number 14
_symmetry_cell_setting monoclinic
_symmetry_Int_Tables_number 14
_symmetry_space_group_name_Hall '-P 2yn'
_symmetry_space_group_name_H-M 'P 1 21/n 1'
_atom_sites_solution_hydrogens geom
_audit_conform_dict_location ftp://ftp.iucr.org/pub/cif_core.dic
_audit_conform_dict_name cif_core.dic
_audit_conform_dict_version 2.4.3
_audit_creation_date 2014-11-27T23:12:01-00:00
_audit_creation_method 'WinGX routine CIF_UPDATE'
_cell_angle_alpha 90
_cell_angle_beta 103.721(3)
_cell_angle_gamma 90
_cell_formula_units_Z 8
_cell_length_a 16.6085(10)
_cell_length_b 7.8530(6)
_cell_length_c 20.7239(15)
_cell_measurement_reflns_used 0
_cell_measurement_temperature 300(2)
_cell_measurement_theta_max 0
_cell_measurement_theta_min 0
_cell_measurement_wavelength 0.71073
_cell_volume 2625.8(3)
_computing_molecular_graphics 'Ortep for Windows (Farrugia, 2012)'
_computing_publication_material 'WinGX publication routines (Farrugia, 2012)'
_computing_structure_refinement 'SHELXL-2014 (Sheldrick, 2014)'
_diffrn_ambient_temperature 300(2)
_diffrn_measured_fraction_theta_full 0.99
_diffrn_measured_fraction_theta_max 0.998
_diffrn_radiation_probe x-ray
_diffrn_radiation_type MoK\a
_diffrn_radiation_wavelength 0.71073
_diffrn_reflns_av_R_equivalents 0.1115
_diffrn_reflns_Laue_measured_fraction_full 0.99
_diffrn_reflns_Laue_measured_fraction_max 0.998
_diffrn_reflns_limit_h_max 19
_diffrn_reflns_limit_h_min -19
_diffrn_reflns_limit_k_max 9
_diffrn_reflns_limit_k_min -9
_diffrn_reflns_limit_l_max 24
_diffrn_reflns_limit_l_min -24
_diffrn_reflns_number 81579
_diffrn_reflns_point_group_measured_fraction_full 0.99
_diffrn_reflns_point_group_measured_fraction_max 0.998
_diffrn_reflns_theta_full 25.242
_diffrn_reflns_theta_max 25.137
_diffrn_reflns_theta_min 2.525
_exptl_absorpt_coefficient_mu 0.133
_exptl_absorpt_correction_type none
_exptl_crystal_density_diffrn 1.549
_exptl_crystal_density_method 'not measured'
_exptl_crystal_description char
_exptl_crystal_F_000 1248
_exptl_crystal_size_max 0.10
_exptl_crystal_size_mid 0.10
_exptl_crystal_size_min 0.05
_refine_diff_density_max 1.112
_refine_diff_density_min -0.666
_refine_diff_density_rms 0.086
_refine_ls_extinction_method none
_refine_ls_goodness_of_fit_ref 1.055
_refine_ls_hydrogen_treatment constr
_refine_ls_matrix_type full
_refine_ls_number_constraints 0
_refine_ls_number_parameters 397
_refine_ls_number_reflns 4701
_refine_ls_number_restraints 0
_refine_ls_restrained_S_all 1.055
_refine_ls_R_factor_all 0.1472
_refine_ls_R_factor_gt 0.0989
_refine_ls_shift/su_max 0
_refine_ls_shift/su_mean 0
_refine_ls_structure_factor_coef Fsqd
_refine_ls_weighting_details 'w=1/[\s^2^(Fo^2^)+(0.1594P)^2^+5.4543P] where P=(Fo^2^+2Fc^2^)/3'
_refine_ls_weighting_scheme calc
_refine_ls_wR_factor_gt 0.278
_refine_ls_wR_factor_ref 0.3228
_reflns_number_gt 2849
_reflns_number_total 4701
_reflns_threshold_expression 'I > 2\s(I)'
_cod_data_source_file ol503274z_si_004.cif
_cod_data_source_block 22
_cod_depositor_comments 'Adding full bibliography for 1518427--1518428.cif.'
_cod_original_sg_symbol_H-M 'P 21/n'
_cod_database_code 1518427
_computing_structure_solution 'SHELXT 2014/4 (Sheldrick, 2014)'

loop_
_symmetry_equiv_pos_as_xyz
'x, y, z'
'-x+1/2, y+1/2, -z+1/2'
'-x, -y, -z'
'x-1/2, -y-1/2, z-1/2'

loop_
_atom_site_label
_atom_site_type_symbol
_atom_site_fract_x
_atom_site_fract_y
_atom_site_fract_z
_atom_site_U_iso_or_equiv
_atom_site_adp_type
_atom_site_occupancy
_atom_site_calc_flag
O3 O 0.8835(2) 0.8402(5) 0.67813(19) 0.0605(10) Uani 1 d
O2 O 0.1195(2) 0.4371(5) 0.8301(2) 0.0707(12) Uani 1 d
N4 N 0.8475(2) 0.7493(5) 0.6327(2) 0.0485(10) Uani 1 d
N2 N 0.1553(2) 0.5420(6) 0.8697(2) 0.0521(11) Uani 1 d
N1 N 0.0671(3) 0.7499(6) 0.6786(2) 0.0596(12) Uani 1 d
H1 H 0.0166 0.7835 0.6651 0.072 Uiso 1 calc
O1 O 0.1254(2) 0.6067(7) 0.9121(2) 0.0849(14) Uani 1 d
F6 F 0.5041(2) 0.6808(8) 0.8094(2) 0.125(2) Uani 1 d
N3 N 0.9325(3) 0.5183(6) 0.8224(2) 0.0629(13) Uani 1 d
H3 H 0.9827 0.4834 0.8366 0.075 Uiso 1 calc
F5 F 0.5407(2) 0.6136(7) 0.9071(3) 0.1187(17) Uani 1 d
O4 O 0.8757(3) 0.7128(7) 0.5854(2) 0.0885(15) Uani 1 d
F4 F 0.5095(2) 0.8629(6) 0.8841(3) 0.150(3) Uani 1 d
C00C C 0.7490(3) 0.6142(6) 0.6914(2) 0.0387(10) Uani 1 d
C00D C 0.8052(3) 0.6158(6) 0.8196(2) 0.0395(10) Uani 1 d
C00E C 0.8127(3) 0.5849(6) 0.7525(2) 0.0413(11) Uani 1 d
C00F C 0.1894(3) 0.6866(6) 0.7470(2) 0.0423(11) Uani 1 d
C00G C 0.7644(3) 0.6835(6) 0.6335(2) 0.0401(11) Uani 1 d
C00H C 0.2541(3) 0.6576(6) 0.8075(2) 0.0404(11) Uani 1 d
C00I C 0.1938(3) 0.6510(6) 0.6793(2) 0.0430(11) Uani 1 d
C00J C 0.6671(3) 0.5662(6) 0.6869(2) 0.0410(11) Uani 1 d
H00J H 0.6533 0.5177 0.7238 0.049 Uiso 1 calc
C00K C 0.2392(3) 0.5944(6) 0.8665(2) 0.0429(11) Uani 1 d
C00L C 0.3985(3) 0.6741(6) 0.8666(2) 0.0468(12) Uani 1 d
C00M C 0.6058(3) 0.5880(6) 0.6296(2) 0.0445(11) Uani 1 d
C00N C 0.3367(3) 0.6987(6) 0.8100(2) 0.0443(11) Uani 1 d
H00N H 0.3502 0.744 0.7725 0.053 Uiso 1 calc
C00O C 0.1157(3) 0.6897(7) 0.6384(2) 0.0501(12) Uani 1 d
C00P C 0.8824(3) 0.5758(6) 0.8619(2) 0.0500(13) Uani 1 d
C00Q C 0.3000(3) 0.5756(6) 0.9246(2) 0.0501(12) Uani 1 d
H00Q H 0.2865 0.5369 0.9632 0.06 Uiso 1 calc
C00R C 0.7423(3) 0.6789(6) 0.8476(2) 0.0499(12) Uani 1 d
H00R H 0.6906 0.7059 0.8206 0.06 Uiso 1 calc
C00S C 0.3804(3) 0.6148(7) 0.9246(2) 0.0513(13) Uani 1 d
H00S H 0.4223 0.6017 0.963 0.062 Uiso 1 calc
C00T C 0.7049(3) 0.7001(7) 0.5747(2) 0.0509(12) Uani 1 d
H00T H 0.719 0.7429 0.537 0.061 Uiso 1 calc
C00U C 0.2550(3) 0.5853(6) 0.6499(2) 0.0513(13) Uani 1 d
H00U H 0.3078 0.5613 0.6755 0.062 Uiso 1 calc
C00V C 0.6256(3) 0.6532(7) 0.5725(2) 0.0533(13) Uani 1 d
H00V H 0.5848 0.6644 0.5334 0.064 Uiso 1 calc
C00W C 0.1108(3) 0.7483(7) 0.7426(3) 0.0521(13) Uani 1 d
H00W H 0.0906 0.784 0.7785 0.063 Uiso 1 calc
F1 F 0.4852(3) 0.4414(9) 0.5827(3) 0.176(3) Uani 1 d
C00Y C 0.8911(3) 0.5248(7) 0.7580(3) 0.0516(13) Uani 1 d
H00Y H 0.9129 0.4929 0.7224 0.062 Uiso 1 calc
C00Z C 0.5190(3) 0.5428(8) 0.6277(3) 0.0546(13) Uani 1 d
C010 C 0.4862(3) 0.7139(8) 0.8661(3) 0.0581(14) Uani 1 d
C011 C 0.2356(4) 0.5572(8) 0.5825(3) 0.0685(16) Uani 1 d
H011 H 0.2755 0.5126 0.5624 0.082 Uiso 1 calc
C012 C 0.8979(4) 0.6016(8) 0.9304(3) 0.0698(17) Uani 1 d
H012 H 0.9496 0.5776 0.9579 0.084 Uiso 1 calc
C013 C 0.7574(4) 0.7006(8) 0.9148(3) 0.0680(16) Uani 1 d
H013 H 0.7155 0.7408 0.9336 0.082 Uiso 1 calc
C014 C 0.0963(4) 0.6607(8) 0.5706(3) 0.0696(17) Uani 1 d
H014 H 0.044 0.6852 0.5443 0.083 Uiso 1 calc
C015 C 0.1569(5) 0.5948(9) 0.5439(3) 0.0776(19) Uani 1 d
H015 H 0.1454 0.5742 0.4984 0.093 Uiso 1 calc
C016 C 0.8354(5) 0.6628(9) 0.9558(3) 0.0782(19) Uani 1 d
H016 H 0.8446 0.68 1.0013 0.094 Uiso 1 calc
F3 F 0.4715(3) 0.6622(7) 0.6203(6) 0.247(5) Uani 1 d
F2 F 0.5082(3) 0.4693(16) 0.6769(3) 0.265(6) Uani 1 d

loop_
_atom_site_aniso_label
_atom_site_aniso_U_11
_atom_site_aniso_U_22
_atom_site_aniso_U_33
_atom_site_aniso_U_23
_atom_site_aniso_U_13
_atom_site_aniso_U_12
O3 0.053(2) 0.059(2) 0.070(2) -0.006(2) 0.0176(18) -0.0137(18)
O2 0.051(2) 0.061(3) 0.102(3) 0.003(2) 0.022(2) -0.0136(19)
N4 0.047(2) 0.050(3) 0.053(2) 0.006(2) 0.021(2) -0.001(2)
N2 0.042(2) 0.058(3) 0.059(3) 0.016(2) 0.018(2) 0.006(2)
N1 0.040(2) 0.065(3) 0.070(3) 0.019(2) 0.004(2) 0.004(2)
O1 0.061(2) 0.137(4) 0.067(3) 0.005(3) 0.036(2) 0.017(3)
F6 0.058(2) 0.226(6) 0.100(3) -0.028(3) 0.035(2) -0.029(3)
N3 0.039(2) 0.060(3) 0.084(3) 0.021(3) 0.003(2) 0.006(2)
F5 0.055(2) 0.149(4) 0.150(4) 0.030(3) 0.020(2) 0.021(2)
O4 0.077(3) 0.130(4) 0.075(3) -0.020(3) 0.050(2) -0.016(3)
F4 0.065(2) 0.081(3) 0.313(8) -0.068(4) 0.064(4) -0.024(2)
C00C 0.038(2) 0.041(3) 0.039(2) -0.002(2) 0.0116(19) 0.0042(19)
C00D 0.037(2) 0.034(2) 0.044(3) 0.0069(19) 0.0040(19) -0.0030(19)
C00E 0.034(2) 0.044(3) 0.046(3) 0.004(2) 0.011(2) -0.001(2)
C00F 0.039(2) 0.041(3) 0.049(3) 0.003(2) 0.016(2) 0.000(2)
C00G 0.046(3) 0.037(3) 0.038(2) -0.0031(19) 0.012(2) 0.001(2)
C00H 0.042(2) 0.036(2) 0.046(3) -0.003(2) 0.015(2) -0.0004(19)
C00I 0.044(3) 0.037(3) 0.047(3) 0.007(2) 0.009(2) -0.005(2)
C00J 0.040(2) 0.042(3) 0.041(3) 0.001(2) 0.011(2) 0.000(2)
C00K 0.040(2) 0.045(3) 0.048(3) -0.001(2) 0.018(2) 0.000(2)
C00L 0.041(3) 0.048(3) 0.052(3) -0.007(2) 0.012(2) -0.001(2)
C00M 0.049(3) 0.038(3) 0.046(3) -0.008(2) 0.009(2) -0.003(2)
C00N 0.045(3) 0.046(3) 0.045(3) 0.000(2) 0.016(2) 0.002(2)
C00O 0.049(3) 0.047(3) 0.053(3) 0.014(2) 0.007(2) -0.009(2)
C00P 0.050(3) 0.042(3) 0.052(3) 0.016(2) 0.000(2) -0.007(2)
C00Q 0.054(3) 0.053(3) 0.047(3) 0.002(2) 0.019(2) 0.006(2)
C00R 0.056(3) 0.047(3) 0.046(3) 0.002(2) 0.013(2) -0.004(2)
C00S 0.050(3) 0.057(3) 0.044(3) -0.005(2) 0.005(2) 0.005(2)
C00T 0.061(3) 0.054(3) 0.039(3) 0.000(2) 0.015(2) -0.004(2)
C00U 0.057(3) 0.049(3) 0.051(3) 0.005(2) 0.018(2) -0.003(2)
C00V 0.055(3) 0.062(3) 0.037(3) -0.001(2) -0.001(2) 0.002(3)
C00W 0.042(3) 0.056(3) 0.059(3) 0.007(3) 0.014(2) 0.003(2)
F1 0.085(3) 0.234(7) 0.213(6) -0.127(6) 0.043(3) -0.082(4)
C00Y 0.042(3) 0.051(3) 0.063(3) 0.012(3) 0.014(2) 0.005(2)
C00Z 0.041(3) 0.066(4) 0.054(3) -0.005(3) 0.006(2) -0.007(3)
C010 0.049(3) 0.064(4) 0.060(3) -0.016(3) 0.011(3) -0.004(3)
C011 0.096(5) 0.063(4) 0.054(3) 0.002(3) 0.033(3) -0.004(3)
C012 0.073(4) 0.070(4) 0.050(3) 0.019(3) -0.018(3) -0.016(3)
C013 0.094(5) 0.063(4) 0.052(3) -0.007(3) 0.028(3) -0.008(3)
C014 0.075(4) 0.072(4) 0.053(3) 0.016(3) -0.002(3) -0.018(3)
C015 0.102(5) 0.082(5) 0.045(3) 0.003(3) 0.012(3) -0.022(4)
C016 0.107(5) 0.076(5) 0.046(3) 0.005(3) 0.007(4) -0.024(4)
F3 0.062(3) 0.090(4) 0.606(17) -0.053(6) 0.114(6) 0.004(3)
F2 0.062(3) 0.582(18) 0.137(5) 0.148(8) -0.005(3) -0.104(6)

loop_
_atom_type_symbol
_atom_type_description
_atom_type_scat_dispersion_real
_atom_type_scat_dispersion_imag
_atom_type_scat_source
C C 0.0033 0.0016 'International Tables Vol C Tables 4.2.6.8 and 6.1.1.4'
H H 0 0 'International Tables Vol C Tables 4.2.6.8 and 6.1.1.4'
F F 0.0171 0.0103 'International Tables Vol C Tables 4.2.6.8 and 6.1.1.4'
N N 0.0061 0.0033 'International Tables Vol C Tables 4.2.6.8 and 6.1.1.4'
O O 0.0106 0.006 'International Tables Vol C Tables 4.2.6.8 and 6.1.1.4'

loop_
_geom_angle_atom_site_label_1
_geom_angle_atom_site_label_2
_geom_angle_atom_site_label_3
_geom_angle
O4 N4 O3 123.2(4)
O4 N4 C00G 117.8(4)
O3 N4 C00G 118.9(4)
O2 N2 O1 123.6(5)
O2 N2 C00K 118.5(4)
O1 N2 C00K 117.9(5)
C00W N1 C00O 109.6(4)
C00W N1 H1 125.2
C00O N1 H1 125.2
C00Y N3 C00P 109.8(4)
C00Y N3 H3 125.1
C00P N3 H3 125.1
C00J C00C C00G 115.1(4)
C00J C00C C00E 120.6(4)
C00G C00C C00E 124.3(4)
C00R C00D C00P 118.8(4)
C00R C00D C00E 134.4(4)
C00P C00D C00E 106.7(4)
C00Y C00E C00D 106.0(4)
C00Y C00E C00C 127.4(4)
C00D C00E C00C 126.6(4)
C00W C00F C00I 105.7(4)
C00W C00F C00H 127.3(4)
C00I C00F C00H 127.1(4)
C00T C00G C00C 123.9(4)
C00T C00G N4 115.5(4)
C00C C00G N4 120.6(4)
C00K C00H C00N 115.2(4)
C00K C00H C00F 123.9(4)
C00N C00H C00F 120.8(4)
C00U C00I C00O 118.6(5)
C00U C00I C00F 134.5(4)
C00O C00I C00F 106.8(4)
C00M C00J C00C 122.2(4)
C00M C00J H00J 118.9
C00C C00J H00J 118.9
C00Q C00K C00H 123.7(4)
C00Q C00K N2 115.8(4)
C00H C00K N2 120.4(4)
C00N C00L C00S 120.9(4)
C00N C00L C010 119.9(5)
C00S C00L C010 119.2(5)
C00J C00M C00V 120.0(4)
C00J C00M C00Z 120.7(4)
C00V C00M C00Z 119.3(4)
C00L C00N C00H 121.8(4)
C00L C00N H00N 119.1
C00H C00N H00N 119.1
N1 C00O C014 130.1(5)
N1 C00O C00I 107.5(4)
C014 C00O C00I 122.4(5)
N3 C00P C012 131.4(5)
N3 C00P C00D 107.1(4)
C012 C00P C00D 121.4(5)
C00S C00Q C00K 119.1(5)
C00S C00Q H00Q 120.5
C00K C00Q H00Q 120.5
C013 C00R C00D 119.4(5)
C013 C00R H00R 120.3
C00D C00R H00R 120.3
C00Q C00S C00L 119.1(5)
C00Q C00S H00S 120.4
C00L C00S H00S 120.4
C00V C00T C00G 119.2(4)
C00V C00T H00T 120.4
C00G C00T H00T 120.4
C011 C00U C00I 118.8(5)
C011 C00U H00U 120.6
C00I C00U H00U 120.6
C00T C00V C00M 119.5(4)
C00T C00V H00V 120.3
C00M C00V H00V 120.3
N1 C00W C00F 110.4(5)
N1 C00W H00W 124.8
C00F C00W H00W 124.8
N3 C00Y C00E 110.3(5)
N3 C00Y H00Y 124.8
C00E C00Y H00Y 124.8
F3 C00Z F2 104.5(7)
F3 C00Z F1 103.6(6)
F2 C00Z F1 101.0(7)
F3 C00Z C00M 114.8(5)
F2 C00Z C00M 115.3(5)
F1 C00Z C00M 115.8(5)
F4 C010 F6 109.4(6)
F4 C010 F5 104.1(5)
F6 C010 F5 101.0(5)
F4 C010 C00L 115.1(5)
F6 C010 C00L 113.2(4)
F5 C010 C00L 112.8(5)
C00U C011 C015 120.8(6)
C00U C011 H011 119.6
C015 C011 H011 119.6
C016 C012 C00P 118.2(5)
C016 C012 H012 120.9
C00P C012 H012 120.9
C00R C013 C016 120.7(6)
C00R C013 H013 119.6
C016 C013 H013 119.6
C015 C014 C00O 117.4(6)
C015 C014 H014 121.3
C00O C014 H014 121.3
C014 C015 C011 122.1(6)
C014 C015 H015 119
C011 C015 H015 119
C012 C016 C013 121.5(5)
C012 C016 H016 119.3
C013 C016 H016 119.3

loop_
_geom_bond_atom_site_label_1
_geom_bond_atom_site_label_2
_geom_bond_distance
O3 N4 1.220(5)
O2 N2 1.214(6)
N4 O4 1.215(5)
N4 C00G 1.479(6)
N2 O1 1.217(6)
N2 C00K 1.470(6)
N1 C00W 1.353(6)
N1 C00O 1.373(7)
N1 H1 0.86
F6 C010 1.305(6)
N3 C00Y 1.351(7)
N3 C00P 1.374(7)
N3 H3 0.86
F5 C010 1.340(7)
F4 C010 1.261(7)
C00C C00J 1.393(6)
C00C C00G 1.394(6)
C00C C00E 1.464(6)
C00D C00R 1.401(7)
C00D C00P 1.406(6)
C00D C00E 1.447(6)
C00E C00Y 1.363(6)
C00F C00W 1.374(6)
C00F C00I 1.449(6)
C00F C00H 1.463(6)
C00G C00T 1.381(6)
C00H C00K 1.397(6)
C00H C00N 1.397(6)
C00I C00U 1.401(7)
C00I C00O 1.405(7)
C00J C00M 1.380(6)
C00J H00J 0.93
C00K C00Q 1.384(7)
C00L C00N 1.376(7)
C00L C00S 1.388(7)
C00L C010 1.492(7)
C00M C00V 1.398(7)
C00M C00Z 1.475(7)
C00N H00N 0.93
C00O C014 1.386(7)
C00P C012 1.396(8)
C00Q C00S 1.370(7)
C00Q H00Q 0.93
C00R C013 1.367(7)
C00R H00R 0.93
C00S H00S 0.93
C00T C00V 1.358(7)
C00T H00T 0.93
C00U C011 1.376(7)
C00U H00U 0.93
C00V H00V 0.93
C00W H00W 0.93
F1 C00Z 1.253(7)
C00Y H00Y 0.93
C00Z F3 1.212(7)
C00Z F2 1.221(7)
C011 C015 1.392(9)
C011 H011 0.93
C012 C016 1.357(10)
C012 H012 0.93
C013 C016 1.402(9)
C013 H013 0.93
C014 C015 1.360(9)
C014 H014 0.93
C015 H015 0.93
C016 H016 0.93
